data_1551795
loop_
_publ_author_name
'ALAOUI, A. Tahiri'
'El BALI, B.'
'LACHKAR, M.'
'GLAUM, R.'

_publ_section_title
;
 Synthesis and Crystal Structure of Dysprosium Diphosphate
 KDyP2O7&#x00B7;2H2O
;
_journal_name_full 'X-ray Structure Analysis Online'
_journal_page_first 11
_journal_paper_doi 10.2116/xraystruct.25.11
_journal_volume 25
_journal_year 2009
_chemical_formula_sum 'Dy H4 K O9 P2'
_chemical_formula_weight 411.57
_space_group_IT_number 14
_space_group_name_Hall '-P 2ybc'
_space_group_name_H-M_alt 'P 1 21/c 1'
_symmetry_cell_setting monoclinic
_symmetry_space_group_name_Hall '-P 2ybc'
_symmetry_space_group_name_H-M 'P 1 21/c 1'
_atom_sites_solution_hydrogens geom
_atom_sites_solution_primary direct
_atom_sites_solution_secondary difmap
_audit_creation_method SHELXL-97
_cell_angle_alpha 90.00
_cell_angle_beta 93.282(9)
_cell_angle_gamma 90.00
_cell_formula_units_Z 4
_cell_length_a 7.7133(7)
_cell_length_b 10.5873(3)
_cell_length_c 10.0548(3)
_cell_measurement_temperature 293(2)
_cell_volume 819.76(8)
_computing_cell_refinement 'CAD4 Express (Enraf Nonius, 1994)'
_computing_data_collection 'CAD4 Express (Enraf Nonius, 1994)'
_computing_data_reduction 'XCAD4 (Harms & Wocadlo, 1995)'
_computing_structure_refinement 'SHELXL-97 (Sheldrick, 1997)'
_computing_structure_solution 'SHELXS-97 (Sheldrick, 1997)'
_diffrn_ambient_temperature 293(2)
_diffrn_measured_fraction_theta_full 0.996
_diffrn_measured_fraction_theta_max 0.996
_diffrn_measurement_device_type 'Enraf Nonius CAD4'
_diffrn_measurement_method 'non-profiled omega scans'
_diffrn_radiation_monochromator graphite
_diffrn_radiation_source 'fine-focus sealed tube'
_diffrn_radiation_type MoK\a
_diffrn_radiation_wavelength 0.71073
_diffrn_reflns_av_R_equivalents 0.0771
_diffrn_reflns_av_sigmaI/netI 0.0849
_diffrn_reflns_limit_h_max 9
_diffrn_reflns_limit_h_min -9
_diffrn_reflns_limit_k_max 0
_diffrn_reflns_limit_k_min -13
_diffrn_reflns_limit_l_max 12
_diffrn_reflns_limit_l_min -12
_diffrn_reflns_number 3177
_diffrn_reflns_theta_full 25.97
_diffrn_reflns_theta_max 25.97
_diffrn_reflns_theta_min 4.35
_diffrn_standards_decay_% 8
_exptl_absorpt_coefficient_mu 10.035
_exptl_absorpt_correction_T_max 0.9982
_exptl_absorpt_correction_T_min 0.4931
_exptl_absorpt_correction_type psi-scan
_exptl_crystal_colour colorless
_exptl_crystal_density_diffrn 3.335
_exptl_crystal_density_method 'not measured'
_exptl_crystal_description prism
_exptl_crystal_F_000 764
_exptl_crystal_size_max 0.23
_exptl_crystal_size_mid 0.04
_exptl_crystal_size_min 0.02
_refine_diff_density_max 2.667
_refine_diff_density_min -3.283
_refine_diff_density_rms 0.413
_refine_ls_extinction_coef 0.0112(12)
_refine_ls_extinction_expression Fc^*^=kFc[1+0.001xFc^2^\l^3^/sin(2\q)]^-1/4^
_refine_ls_extinction_method SHELXL
_refine_ls_goodness_of_fit_ref 0.838
_refine_ls_hydrogen_treatment mixed
_refine_ls_matrix_type full
_refine_ls_number_parameters 131
_refine_ls_number_reflns 1591
_refine_ls_number_restraints 6
_refine_ls_restrained_S_all 0.836
_refine_ls_R_factor_all 0.0630
_refine_ls_R_factor_gt 0.0403
_refine_ls_shift/su_max 0.000
_refine_ls_shift/su_mean 0.000
_refine_ls_structure_factor_coef Fsqd
_refine_ls_weighting_details 'calc w=1/[\s^2^(Fo^2^)+(0.1000P)^2^+0.0000P] where P=(Fo^2^+2Fc^2^)/3'
_refine_ls_weighting_scheme calc
_refine_ls_wR_factor_gt 0.1029
_refine_ls_wR_factor_ref 0.1197
_reflns_number_gt 1221
_reflns_number_total 1591
_reflns_threshold_expression >2sigma(I)
_cod_data_source_file 25_11_1.cif
_cod_data_source_block 10040
_cod_original_formula_sum 'H4 Dy K O9 P2'
_cod_database_code 1551795

loop_
_symmetry_equiv_pos_as_xyz
'x, y, z'
'-x, y+1/2, -z+1/2'
'-x, -y, -z'
'x, -y-1/2, z-1/2'

loop_
_atom_site_label
_atom_site_type_symbol
_atom_site_fract_x
_atom_site_fract_y
_atom_site_fract_z
_atom_site_U_iso_or_equiv
_atom_site_adp_type
_atom_site_occupancy
_atom_site_symmetry_multiplicity
_atom_site_calc_flag
_atom_site_refinement_flags
Dy Dy 0.74952(5) 0.88010(4) 0.17021(4) 0.0085(3) Uani 1 1 d .
K K 0.2527(3) 0.7839(3) 0.1489(3) 0.0266(6) Uani 1 1 d .
P1 P 0.6016(3) 0.8939(3) -0.1678(2) 0.0089(5) Uani 1 1 d .
P2 P 0.9654(3) 0.8529(3) -0.1279(3) 0.0097(5) Uani 1 1 d .
O1 O 0.5740(8) 0.8552(8) -0.0263(7) 0.0150(16) Uani 1 1 d .
O8 O 0.3759(12) 0.6234(9) -0.0562(11) 0.034(2) Uani 1 1 d D
O4 O 0.8004(8) 0.9445(7) -0.1717(7) 0.0136(15) Uani 1 1 d .
O3 O 0.5824(8) 0.7849(7) -0.2634(7) 0.0138(16) Uani 1 1 d .
O7 O 0.9574(8) 0.7425(7) -0.2224(7) 0.0142(15) Uani 1 1 d .
O2 O 0.4981(8) 1.0083(7) -0.2174(7) 0.0119(15) Uani 1 1 d .
O5 O 0.9406(9) 0.8118(8) 0.0133(7) 0.0205(18) Uani 1 1 d .
O6 O 1.1244(9) 0.9324(8) -0.1411(8) 0.0190(17) Uani 1 1 d .
O9 O 0.7866(12) 0.9425(11) 0.4055(9) 0.036(2) Uani 1 1 d D
H81 H 0.302(12) 0.617(14) -0.122(7) 0.043 Uiso 1 1 d D
H91 H 0.751(16) 0.960(14) 0.326(4) 0.043 Uiso 1 1 d D
H92 H 0.737(17) 0.994(11) 0.456(10) 0.043 Uiso 1 1 d D
H82 H 0.320(13) 0.614(15) 0.014(6) 0.043 Uiso 1 1 d D

loop_
_atom_site_aniso_label
_atom_site_aniso_U_11
_atom_site_aniso_U_22
_atom_site_aniso_U_33
_atom_site_aniso_U_23
_atom_site_aniso_U_13
_atom_site_aniso_U_12
Dy 0.0070(3) 0.0104(4) 0.0080(3) 0.00084(19) -0.00032(16) 0.00019(17)
K 0.0130(11) 0.0328(16) 0.0333(15) -0.0036(13) -0.0030(10) 0.0030(10)
P1 0.0078(10) 0.0123(14) 0.0066(12) -0.0008(10) -0.0003(9) 0.0014(9)
P2 0.0064(10) 0.0115(13) 0.0110(12) -0.0014(11) 0.0000(9) -0.0005(10)
O1 0.015(3) 0.024(4) 0.006(3) 0.002(3) -0.001(3) -0.006(3)
O8 0.033(5) 0.033(6) 0.038(6) -0.014(5) 0.015(4) -0.016(4)
O4 0.009(3) 0.014(4) 0.018(4) 0.003(3) 0.001(3) 0.002(3)
O3 0.013(3) 0.015(4) 0.014(4) -0.009(3) 0.000(3) 0.001(3)
O7 0.009(3) 0.015(4) 0.019(4) -0.009(3) 0.000(3) -0.002(3)
O2 0.009(3) 0.013(4) 0.014(4) -0.002(3) -0.001(2) 0.003(3)
O5 0.016(3) 0.032(5) 0.014(4) 0.002(4) 0.001(3) 0.010(3)
O6 0.011(3) 0.013(4) 0.032(5) 0.003(4) -0.004(3) -0.010(3)
O9 0.035(5) 0.052(7) 0.019(5) -0.015(5) -0.005(4) 0.011(5)

loop_
_atom_type_symbol
_atom_type_description
_atom_type_scat_dispersion_real
_atom_type_scat_dispersion_imag
_atom_type_scat_source
H H 0.0000 0.0000 'International Tables Vol C Tables 4.2.6.8 and 6.1.1.4'
Dy Dy -0.1892 4.4098 'International Tables Vol C Tables 4.2.6.8 and 6.1.1.4'
K K 0.2009 0.2494 'International Tables Vol C Tables 4.2.6.8 and 6.1.1.4'
O O 0.0106 0.0060 'International Tables Vol C Tables 4.2.6.8 and 6.1.1.4'
P P 0.1023 0.0942 'International Tables Vol C Tables 4.2.6.8 and 6.1.1.4'

loop_
_geom_angle_atom_site_label_1
_geom_angle_atom_site_label_2
_geom_angle_atom_site_label_3
_geom_angle
_geom_angle_site_symmetry_1
_geom_angle_site_symmetry_3
O6 Dy O7 105.5(3) 3_775 4_576
O6 Dy O3 165.9(3) 3_775 4_576
O7 Dy O3 79.7(2) 4_576 4_576
O6 Dy O2 86.8(3) 3_775 3_675
O7 Dy O2 139.2(3) 4_576 3_675
O3 Dy O2 81.1(2) 4_576 3_675
O6 Dy O5 83.7(3) 3_775 .
O7 Dy O5 72.0(3) 4_576 .
O3 Dy O5 110.4(3) 4_576 .
O2 Dy O5 148.8(2) 3_675 .
O6 Dy O1 102.9(3) 3_775 .
O7 Dy O1 133.6(3) 4_576 .
O3 Dy O1 81.5(2) 4_576 .
O2 Dy O1 77.7(3) 3_675 .
O5 Dy O1 75.6(2) . .
O6 Dy O9 81.9(3) 3_775 .
O7 Dy O9 70.0(3) 4_576 .
O3 Dy O9 87.8(3) 4_576 .
O2 Dy O9 73.6(3) 3_675 .
O5 Dy O9 133.7(3) . .
O1 Dy O9 150.6(3) . .
O6 Dy K 130.39(19) 3_775 .
O7 Dy K 122.01(18) 4_576 .
O3 Dy K 42.37(17) 4_576 .
O2 Dy K 48.38(18) 3_675 .
O5 Dy K 122.01(19) . .
O1 Dy K 54.20(17) . .
O9 Dy K 100.4(2) . .
O6 Dy K 77.9(2) 3_775 1_655
O7 Dy K 39.63(18) 4_576 1_655
O3 Dy K 112.45(18) 4_576 1_655
O2 Dy K 161.29(18) 3_675 1_655
O5 Dy K 40.41(18) . 1_655
O1 Dy K 115.97(18) . 1_655
O9 Dy K 93.4(2) . 1_655
K Dy K 149.78(9) . 1_655
O6 Dy H91 73(4) 3_775 .
O7 Dy H91 83(3) 4_576 .
O3 Dy H91 95(5) 4_576 .
O2 Dy H91 63(3) 3_675 .
O5 Dy H91 140(4) . .
O1 Dy H91 140(3) . .
O9 Dy H91 14(3) . .
K Dy H91 97(4) . .
K Dy H91 102(4) 1_655 .
O7 K O5 60.2(2) 4_476 1_455
O7 K O3 127.7(2) 4_476 4_576
O5 K O3 166.0(3) 1_455 4_576
O7 K O8 127.3(3) 4_476 .
O5 K O8 91.4(3) 1_455 .
O3 K O8 74.6(3) 4_576 .
O7 K O4 86.4(2) 4_476 3_675
O5 K O4 78.9(2) 1_455 3_675
O3 K O4 111.6(2) 4_576 3_675
O8 K O4 133.9(3) . 3_675
O7 K O2 121.1(2) 4_476 3_675
O5 K O2 125.3(3) 1_455 3_675
O3 K O2 63.1(2) 4_576 3_675
O8 K O2 111.5(2) . 3_675
O4 K O2 49.04(18) 3_675 3_675
O7 K O1 170.6(2) 4_476 .
O5 K O1 112.9(2) 1_455 .
O3 K O1 60.53(19) 4_576 .
O8 K O1 56.5(2) . .
O4 K O1 85.8(2) 3_675 .
O2 K O1 56.3(2) 3_675 .
O7 K O8 78.6(2) 4_476 4_576
O5 K O8 129.6(2) 1_455 4_576
O3 K O8 64.2(2) 4_576 4_576
O8 K O8 138.6(3) . 4_576
O4 K O8 70.2(2) 3_675 4_576
O2 K O8 53.7(2) 3_675 4_576
O1 K O8 103.7(2) . 4_576
O7 K O6 47.9(2) 4_476 4_476
O5 K O6 96.2(2) 1_455 4_476
O3 K O6 85.2(2) 4_576 4_476
O8 K O6 99.9(3) . 4_476
O4 K O6 125.8(2) 3_675 4_476
O2 K O6 125.3(2) 3_675 4_476
O1 K O6 141.4(2) . 4_476
O8 K O6 72.9(2) 4_576 4_476
O7 K O6 104.3(2) 4_476 1_455
O5 K O6 46.7(2) 1_455 1_455
O3 K O6 128.0(2) 4_576 1_455
O8 K O6 75.6(3) . 1_455
O4 K O6 65.0(2) 3_675 1_455
O2 K O6 90.5(2) 3_675 1_455
O1 K O6 67.54(18) . 1_455
O8 K O6 134.7(2) 4_576 1_455
O6 K O6 141.6(2) 4_476 1_455
O7 K P2 83.72(16) 4_476 1_455
O5 K P2 23.59(17) 1_455 1_455
O3 K P2 146.77(18) 4_576 1_455
O8 K P2 77.0(2) . 1_455
O4 K P2 76.91(16) 3_675 1_455
O2 K P2 113.40(17) 3_675 1_455
O1 K P2 89.33(14) . 1_455
O8 K P2 143.34(18) 4_576 1_455
O6 K P2 116.71(15) 4_476 1_455
O6 K P2 24.87(12) 1_455 1_455
O7 K P2 23.11(16) 4_476 4_476
O5 K P2 78.13(18) 1_455 4_476
O3 K P2 106.81(17) 4_576 4_476
O8 K P2 117.1(2) . 4_476
O4 K P2 104.88(16) 3_675 4_476
O2 K P2 124.96(17) 3_675 4_476
O1 K P2 166.26(17) . 4_476
O8 K P2 72.77(18) 4_576 4_476
O6 K P2 24.94(12) 4_476 4_476
O6 K P2 124.59(14) 1_455 4_476
P2 K P2 101.33(8) 1_455 4_476
O7 K H82 115(2) 4_476 .
O5 K H82 91(3) 1_455 .
O3 K H82 75(3) 4_576 .
O8 K H82 14(2) . .
O4 K H82 148(2) 3_675 .
O2 K H82 123(2) 3_675 .
O1 K H82 70(2) . .
O8 K H82 135(3) 4_576 .
O6 K H82 86(2) 4_476 .
O6 K H82 85(3) 1_455 .
P2 K H82 81(3) 1_455 .
P2 K H82 103(2) 4_476 .
O3 P1 O1 112.4(5) . .
O3 P1 O2 111.8(4) . .
O1 P1 O2 115.3(4) . .
O3 P1 O4 107.2(4) . .
O1 P1 O4 107.3(4) . .
O2 P1 O4 102.0(4) . .
O3 P1 K 141.4(3) . 3_675
O1 P1 K 105.6(3) . 3_675
O2 P1 K 54.3(3) . 3_675
O4 P1 K 52.8(3) . 3_675
O3 P1 K 41.2(3) . 4_575
O1 P1 K 101.2(3) . 4_575
O2 P1 K 83.6(3) . 4_575
O4 P1 K 144.8(3) . 4_575
K P1 K 136.68(9) 3_675 4_575
O6 P2 O7 112.6(4) . .
O6 P2 O5 113.2(5) . .
O7 P2 O5 111.6(5) . .
O6 P2 O4 105.6(4) . .
O7 P2 O4 106.6(4) . .
O5 P2 O4 106.5(4) . .
O6 P2 K 73.0(3) . 1_655
O7 P2 K 109.8(3) . 1_655
O5 P2 K 46.1(3) . 1_655
O4 P2 K 140.9(3) . 1_655
O6 P2 K 68.3(3) . 4_675
O7 P2 K 44.7(3) . 4_675
O5 P2 K 126.5(3) . 4_675
O4 P2 K 125.0(3) . 4_675
K P2 K 91.60(7) 1_655 4_675
P1 O1 Dy 131.2(4) . .
P1 O1 K 137.4(4) . .
Dy O1 K 89.5(2) . .
K O8 K 112.9(3) . 4_575
K O8 H81 112(9) . .
K O8 H81 33(9) 4_575 .
K O8 H82 43(10) . .
K O8 H82 132(9) 4_575 .
H81 O8 H82 106.6(18) . .
P1 O4 P2 121.1(5) . .
P1 O4 K 100.7(3) . 3_675
P2 O4 K 132.3(4) . 3_675
P1 O3 Dy 137.3(4) . 4_575
P1 O3 K 117.7(4) . 4_575
Dy O3 K 103.3(3) 4_575 4_575
P2 O7 Dy 137.9(4) . 4_575
P2 O7 K 112.2(3) . 4_675
Dy O7 K 107.7(3) 4_575 4_675
P1 O2 Dy 139.7(4) . 3_675
P1 O2 K 101.2(3) . 3_675
Dy O2 K 96.0(2) 3_675 3_675
P2 O5 Dy 131.8(4) . .
P2 O5 K 110.3(4) . 1_655
Dy O5 K 105.7(3) . 1_655
P2 O6 Dy 150.9(5) . 3_775
P2 O6 K 86.8(4) . 4_675
Dy O6 K 112.5(3) 3_775 4_675
P2 O6 K 82.2(3) . 1_655
Dy O6 K 114.5(3) 3_775 1_655
K O6 K 98.3(2) 4_675 1_655
Dy O9 H91 31(9) . .
Dy O9 H92 135(8) . .
H91 O9 H92 106.5(18) . .

loop_
_geom_bond_atom_site_label_1
_geom_bond_atom_site_label_2
_geom_bond_distance
_geom_bond_site_symmetry_2
Dy O6 2.237(7) 3_775
Dy O7 2.285(7) 4_576
Dy O3 2.293(7) 4_576
Dy O2 2.318(7) 3_675
Dy O5 2.335(7) .
Dy O1 2.345(7) .
Dy O9 2.457(9) .
Dy K 3.959(2) .
Dy K 4.030(2) 1_655
Dy H91 1.78(9) .
K O7 2.698(7) 4_476
K O5 2.714(7) 1_455
K O3 2.742(7) 4_576
K O8 2.875(10) .
K O4 2.916(8) 3_675
K O2 2.976(8) 3_675
K O1 3.212(7) .
K O8 3.215(12) 4_576
K O6 3.305(9) 4_476
K O6 3.410(9) 1_455
K P2 3.533(4) 1_455
K P2 3.551(4) 4_476
K H82 2.33(13) .
P1 O3 1.504(8) .
P1 O1 1.507(7) .
P1 O2 1.520(7) .
P1 O4 1.627(7) .
P1 K 3.594(4) 3_675
P1 K 3.690(4) 4_575
P2 O6 1.500(7) .
P2 O7 1.505(8) .
P2 O5 1.507(8) .
P2 O4 1.641(7) .
P2 K 3.533(4) 1_655
P2 K 3.551(4) 4_675
O8 K 3.215(12) 4_575
O8 H81 0.850(10) .
O8 H82 0.851(10) .
O4 K 2.916(8) 3_675
O3 Dy 2.293(7) 4_575
O3 K 2.742(7) 4_575
O7 Dy 2.285(7) 4_575
O7 K 2.698(7) 4_675
O2 Dy 2.318(7) 3_675
O2 K 2.976(8) 3_675
O5 K 2.714(7) 1_655
O6 Dy 2.237(7) 3_775
O6 K 3.305(9) 4_675
O6 K 3.410(9) 1_655
O9 H91 0.852(10) .
O9 H92 0.851(10) .

loop_
_geom_torsion_atom_site_label_1
_geom_torsion_atom_site_label_2
_geom_torsion_atom_site_label_3
_geom_torsion_atom_site_label_4
_geom_torsion
_geom_torsion_site_symmetry_1
_geom_torsion_site_symmetry_4
O3 P1 O1 Dy 125.6(6) . .
O2 P1 O1 Dy -104.7(6) . .
O4 P1 O1 Dy 8.0(7) . .
K P1 O1 Dy -47.2(6) 3_675 .
K P1 O1 Dy 167.1(5) 4_575 .
O3 P1 O1 K -75.1(7) . .
O2 P1 O1 K 54.6(7) . .
O4 P1 O1 K 167.4(5) . .
K P1 O1 K 112.1(5) 3_675 .
K P1 O1 K -33.5(6) 4_575 .
O6 Dy O1 P1 35.3(7) 3_775 .
O7 Dy O1 P1 -91.4(7) 4_576 .
O3 Dy O1 P1 -158.2(6) 4_576 .
O2 Dy O1 P1 119.1(6) 3_675 .
O5 Dy O1 P1 -44.6(6) . .
O9 Dy O1 P1 132.0(7) . .
K Dy O1 P1 166.2(7) . .
K Dy O1 P1 -47.3(7) 1_655 .
O6 Dy O1 K -130.8(2) 3_775 .
O7 Dy O1 K 102.5(3) 4_576 .
O3 Dy O1 K 35.6(2) 4_576 .
O2 Dy O1 K -47.1(2) 3_675 .
O5 Dy O1 K 149.2(3) . .
O9 Dy O1 K -34.2(7) . .
K Dy O1 K 146.48(13) 1_655 .
O7 K O1 P1 -45.6(18) 4_476 .
O5 K O1 P1 -4.3(7) 1_455 .
O3 K O1 P1 161.9(7) 4_576 .
O8 K O1 P1 71.3(7) . .
O4 K O1 P1 -80.4(7) 3_675 .
O2 K O1 P1 -122.5(7) 3_675 .
O8 K O1 P1 -148.9(6) 4_576 .
O6 K O1 P1 131.5(6) 4_476 .
O6 K O1 P1 -15.8(6) 1_455 .
P2 K O1 P1 -3.5(6) 1_455 .
P2 K O1 P1 137.7(6) 4_476 .
O7 K O1 Dy 119.0(14) 4_476 .
O5 K O1 Dy 160.3(3) 1_455 .
O3 K O1 Dy -33.5(2) 4_576 .
O8 K O1 Dy -124.1(4) . .
O4 K O1 Dy 84.2(2) 3_675 .
O2 K O1 Dy 42.1(2) 3_675 .
O8 K O1 Dy 15.7(3) 4_576 .
O6 K O1 Dy -63.9(4) 4_476 .
O6 K O1 Dy 148.8(3) 1_455 .
P2 K O1 Dy 161.1(2) 1_455 .
P2 K O1 Dy -57.7(8) 4_476 .
O7 K O8 K 92.0(4) 4_476 4_575
O5 K O8 K 39.3(3) 1_455 4_575
O3 K O8 K -142.0(3) 4_576 4_575
O4 K O8 K -36.6(5) 3_675 4_575
O2 K O8 K -89.9(3) 3_675 4_575
O1 K O8 K -77.5(3) . 4_575
O8 K O8 K -148.9(3) 4_576 4_575
O6 K O8 K 135.8(3) 4_476 4_575
O6 K O8 K -5.1(2) 1_455 4_575
P2 K O8 K 20.5(2) 1_455 4_575
P2 K O8 K 116.7(2) 4_476 4_575
O3 P1 O4 P2 -61.6(6) . .
O1 P1 O4 P2 59.3(6) . .
O2 P1 O4 P2 -179.2(5) . .
K P1 O4 P2 156.0(7) 3_675 .
K P1 O4 P2 -83.3(6) 4_575 .
O3 P1 O4 K 142.3(4) . 3_675
O1 P1 O4 K -96.8(4) . 3_675
O2 P1 O4 K 24.7(4) . 3_675
K P1 O4 K 120.6(4) 4_575 3_675
O6 P2 O4 P1 -178.6(5) . .
O7 P2 O4 P1 61.4(6) . .
O5 P2 O4 P1 -57.9(6) . .
K P2 O4 P1 -96.6(6) 1_655 .
K P2 O4 P1 107.2(5) 4_675 .
O6 P2 O4 K -31.3(6) . 3_675
O7 P2 O4 K -151.3(5) . 3_675
O5 P2 O4 K 89.4(6) . 3_675
K P2 O4 K 50.8(7) 1_655 3_675
K P2 O4 K -105.4(4) 4_675 3_675
O1 P1 O3 Dy -80.8(7) . 4_575
O2 P1 O3 Dy 147.7(6) . 4_575
O4 P1 O3 Dy 36.8(7) . 4_575
K P1 O3 Dy 88.1(7) 3_675 4_575
K P1 O3 Dy -162.1(9) 4_575 4_575
O1 P1 O3 K 81.3(5) . 4_575
O2 P1 O3 K -50.2(5) . 4_575
O4 P1 O3 K -161.1(4) . 4_575
K P1 O3 K -109.8(4) 3_675 4_575
O6 P2 O7 Dy -152.1(6) . 4_575
O5 P2 O7 Dy 79.3(7) . 4_575
O4 P2 O7 Dy -36.6(8) . 4_575
K P2 O7 Dy 128.8(6) 1_655 4_575
K P2 O7 Dy -160.0(9) 4_675 4_575
O6 P2 O7 K 7.9(6) . 4_675
O5 P2 O7 K -120.7(4) . 4_675
O4 P2 O7 K 123.3(4) . 4_675
K P2 O7 K -71.3(4) 1_655 4_675
O3 P1 O2 Dy 108.1(6) . 3_675
O1 P1 O2 Dy -21.9(8) . 3_675
O4 P1 O2 Dy -137.7(6) . 3_675
K P1 O2 Dy -113.4(7) 3_675 3_675
K P1 O2 Dy 77.5(6) 4_575 3_675
O3 P1 O2 K -138.5(3) . 3_675
O1 P1 O2 K 91.6(4) . 3_675
O4 P1 O2 K -24.2(4) . 3_675
K P1 O2 K -169.0(2) 4_575 3_675
O6 P2 O5 Dy 104.7(6) . .
O7 P2 O5 Dy -127.0(6) . .
O4 P2 O5 Dy -11.0(7) . .
K P2 O5 Dy 135.9(8) 1_655 .
K P2 O5 Dy -175.8(3) 4_675 .
O6 P2 O5 K -31.2(6) . 1_655
O7 P2 O5 K 97.1(4) . 1_655
O4 P2 O5 K -146.8(4) . 1_655
K P2 O5 K 48.3(6) 4_675 1_655
O6 Dy O5 P2 -58.6(6) 3_775 .
O7 Dy O5 P2 -167.2(7) 4_576 .
O3 Dy O5 P2 121.6(6) 4_576 .
O2 Dy O5 P2 14.5(10) 3_675 .
O1 Dy O5 P2 46.5(6) . .
O9 Dy O5 P2 -131.2(6) . .
K Dy O5 P2 75.8(7) . .
K Dy O5 P2 -137.3(8) 1_655 .
O6 Dy O5 K 78.7(3) 3_775 1_655
O7 Dy O5 K -29.9(3) 4_576 1_655
O3 Dy O5 K -101.1(3) 4_576 1_655
O2 Dy O5 K 151.8(4) 3_675 1_655
O1 Dy O5 K -176.2(4) . 1_655
O9 Dy O5 K 6.2(6) . 1_655
K Dy O5 K -146.9(2) . 1_655
O7 P2 O6 Dy 127.4(10) . 3_775
O5 P2 O6 Dy -104.8(11) . 3_775
O4 P2 O6 Dy 11.4(12) . 3_775
K P2 O6 Dy -127.8(11) 1_655 3_775
K P2 O6 Dy 133.4(11) 4_675 3_775
O7 P2 O6 K -6.0(4) . 4_675
O5 P2 O6 K 121.8(4) . 4_675
O4 P2 O6 K -122.0(3) . 4_675
K P2 O6 K 98.82(17) 1_655 4_675
O7 P2 O6 K -104.8(4) . 1_655
O5 P2 O6 K 23.0(4) . 1_655
O4 P2 O6 K 139.2(3) . 1_655
K P2 O6 K -98.82(17) 4_675 1_655
